data_2208282
loop_
_publ_author_name
'Dong, Gui-Ying'
'Cui, Guang-Hua'
'Wang, Sheng-chun'

_publ_section_title
;\m-1,1'-Methylenedi-1<i>H</i>-imidazole-\k^2^<i>N</i>^3^:<i>N</i>^3'^-bis[aqua(pyridine-2,6-dicarboxylato)copper(II)]
 tetrahydrate
;
_journal_coeditor_code CI2004
_journal_issue 3
_journal_name_full 'Acta Crystallographica Section E'
_journal_page_first m606
_journal_page_last m607
_journal_paper_doi 10.1107/S1600536806006350
_journal_volume 62
_journal_year 2006
_chemical_formula_iupac '[Cu2 (C7 H3 N O4)2 (C7 H8 N4) (H2 O)2], 4H2 O'
_chemical_formula_moiety 'C21 H18 Cu2 N6 O10, 4H2 O'
_chemical_formula_sum 'C21 H26 Cu2 N6 O14'
_chemical_formula_weight 713.56
_chemical_name_systematic
;
\m-1,1'-Methylenedi-1H-imidazole-\k^2^N^3^:N^3'^-bis[aqua(pyridine-2,6-
dicarboxylato)copper(II)] tetrahydrate
;
_space_group_IT_number 15
_symmetry_cell_setting monoclinic
_symmetry_space_group_name_Hall '-C 2yc'
_symmetry_space_group_name_H-M 'C 1 2/c 1'
_atom_sites_solution_hydrogens geom
_atom_sites_solution_primary direct
_atom_sites_solution_secondary difmap
_audit_creation_method SHELXL-97
_cell_angle_alpha 90.00
_cell_angle_beta 99.15(3)
_cell_angle_gamma 90.00
_cell_formula_units_Z 4
_cell_length_a 35.376(7)
_cell_length_b 5.1136(10)
_cell_length_c 14.868(3)
_cell_measurement_reflns_used 920
_cell_measurement_temperature 293(2)
_cell_measurement_theta_max 25.5
_cell_measurement_theta_min 4.5
_cell_volume 2655.4(9)
_computing_cell_refinement 'SAINT (Bruker, 1999)'
_computing_data_collection 'SMART (Bruker, 1998)'
_computing_data_reduction SAINT
_computing_molecular_graphics 'SHELXTL (Bruker, 1999)'
_computing_publication_material SHELXTL
_computing_structure_refinement 'SHELXL97 (Sheldrick, 1997)'
_computing_structure_solution 'SHELXS97 (Sheldrick, 1997)'
_diffrn_ambient_temperature 293(2)
_diffrn_measured_fraction_theta_full 0.971
_diffrn_measured_fraction_theta_max 0.971
_diffrn_measurement_device_type 'Bruker SMART CCD area-detector'
_diffrn_measurement_method '\f and \w'
_diffrn_radiation_monochromator graphite
_diffrn_radiation_source 'fine-focus sealed tube'
_diffrn_radiation_type MoK\a
_diffrn_radiation_wavelength 0.71073
_diffrn_reflns_av_R_equivalents 0.0258
_diffrn_reflns_av_sigmaI/netI 0.0218
_diffrn_reflns_limit_h_max 45
_diffrn_reflns_limit_h_min -45
_diffrn_reflns_limit_k_max 6
_diffrn_reflns_limit_k_min -6
_diffrn_reflns_limit_l_max 19
_diffrn_reflns_limit_l_min -19
_diffrn_reflns_number 11796
_diffrn_reflns_theta_full 27.48
_diffrn_reflns_theta_max 27.48
_diffrn_reflns_theta_min 3.18
_diffrn_standards_number 0
_exptl_absorpt_coefficient_mu 1.686
_exptl_absorpt_correction_T_max 0.7742
_exptl_absorpt_correction_T_min 0.7292
_exptl_absorpt_correction_type multi-scan
_exptl_absorpt_process_details '(SADABS; Sheldrick, 1996)'
_exptl_crystal_colour blue
_exptl_crystal_density_diffrn 1.785
_exptl_crystal_density_method 'not measured'
_exptl_crystal_description Prism
_exptl_crystal_F_000 1456
_exptl_crystal_size_max 0.20
_exptl_crystal_size_mid 0.18
_exptl_crystal_size_min 0.16
_refine_diff_density_max 0.401
_refine_diff_density_min -0.257
_refine_ls_extinction_method none
_refine_ls_goodness_of_fit_ref 1.099
_refine_ls_hydrogen_treatment mixed
_refine_ls_matrix_type full
_refine_ls_number_parameters 211
_refine_ls_number_reflns 2962
_refine_ls_number_restraints 6
_refine_ls_restrained_S_all 1.099
_refine_ls_R_factor_all 0.0394
_refine_ls_R_factor_gt 0.0315
_refine_ls_shift/su_max 0.002
_refine_ls_shift/su_mean 0.000
_refine_ls_structure_factor_coef Fsqd
_refine_ls_weighting_details 'calc w=1/[\s^2^(Fo^2^)+(0.0357P)^2^+4.4628P] where P=(Fo^2^+2Fc^2^)/3'
_refine_ls_weighting_scheme calc
_refine_ls_wR_factor_gt 0.0785
_refine_ls_wR_factor_ref 0.0821
_reflns_number_gt 2526
_reflns_number_total 2962
_reflns_threshold_expression I>2\s(I)
_cod_data_source_file ci2004.cif
_cod_data_source_block I
_cod_original_sg_symbol_H-M 'C 2/c'
_cod_database_code 2208282
_cod_database_fobs_code 2208282

loop_
_symmetry_equiv_pos_as_xyz
'x, y, z'
'-x, y, -z+1/2'
'x+1/2, y+1/2, z'
'-x+1/2, y+1/2, -z+1/2'
'-x, -y, -z'
'x, -y, z-1/2'
'-x+1/2, -y+1/2, -z'
'x+1/2, -y+1/2, z-1/2'

loop_
_atom_site_type_symbol
_atom_site_label
_atom_site_fract_x
_atom_site_fract_y
_atom_site_fract_z
_atom_site_U_iso_or_equiv
_atom_site_adp_type
_atom_site_calc_flag
_atom_site_refinement_flags
_atom_site_occupancy
Cu Cu1 0.383916(7) 1.00943(5) 0.380558(19) 0.02604(10) Uani d . 1
O O1 0.41248(5) 0.3838(4) 0.53867(15) 0.0478(5) Uani d . 1
O O2 0.41679(5) 0.7214(3) 0.44544(12) 0.0337(4) Uani d . 1
O O3 0.34148(4) 1.2863(3) 0.35591(11) 0.0306(4) Uani d . 1
O O4 0.28438(5) 1.3883(4) 0.39378(13) 0.0393(4) Uani d . 1
N N1 0.35272(5) 0.9107(4) 0.46898(12) 0.0243(4) Uani d . 1
N N2 0.41898(5) 1.1311(4) 0.30081(13) 0.0281(4) Uani d . 1
N N3 0.46658(5) 1.3255(4) 0.25057(13) 0.0282(4) Uani d . 1
C C1 0.32040(6) 1.0405(4) 0.47200(16) 0.0269(5) Uani d . 1
C C2 0.31397(6) 1.2561(5) 0.40212(16) 0.0279(5) Uani d . 1
C C3 0.29737(7) 0.9724(5) 0.53546(19) 0.0381(6) Uani d . 1
H H3 0.2747 1.0614 0.5384 0.046 Uiso calc R 1
C C4 0.30913(8) 0.7689(6) 0.59410(18) 0.0429(6) Uani d . 1
H H4 0.2944 0.7219 0.6380 0.051 Uiso calc R 1
C C5 0.34265(7) 0.6333(5) 0.58853(17) 0.0367(6) Uani d . 1
H H5 0.3504 0.4942 0.6274 0.044 Uiso calc R 1
C C6 0.36411(6) 0.7112(4) 0.52353(15) 0.0269(5) Uani d . 1
C C7 0.40100(7) 0.5910(5) 0.50269(16) 0.0301(5) Uani d . 1
C C8 0.42379(7) 1.0184(5) 0.21932(18) 0.0356(5) Uani d . 1
H H8 0.4091 0.8826 0.1905 0.043 Uiso calc R 1
C C9 0.45317(7) 1.1361(5) 0.18794(17) 0.0359(6) Uani d . 1
H H9 0.4625 1.0970 0.1345 0.043 Uiso calc R 1
C C10 0.5000 1.4890(6) 0.2500 0.0341(8) Uani d S 1
H H10A 0.5037 1.6002 0.3035 0.041 Uiso d R 1
C C11 0.44511(6) 1.3151(5) 0.31729(16) 0.0299(5) Uani d . 1
H H11 0.4483 1.4233 0.3682 0.036 Uiso calc R 1
O O1W 0.35165(5) 0.7496(4) 0.26921(12) 0.0349(4) Uani d D 1
H H1WA 0.3506(8) 0.600(3) 0.293(2) 0.062(11) Uiso d D 1
H H1WB 0.3293(4) 0.807(6) 0.258(2) 0.059(11) Uiso d D 1
O O2W 0.48923(7) 0.2507(7) 0.53592(18) 0.0894(10) Uani d . 1
H H2WA 0.4695 0.3302 0.5243 0.134 Uiso d R 1
H H2WB 0.5042 0.2895 0.5022 0.134 Uiso d R 1
O O3W 0.27331(6) 0.8163(4) 0.27300(18) 0.0552(6) Uani d D 1
H H3WA 0.2748(10) 0.684(5) 0.306(2) 0.077(13) Uiso d D 1
H H3WB 0.2576(9) 0.794(7) 0.2256(15) 0.083(14) Uiso d D 1

loop_
_atom_site_aniso_label
_atom_site_aniso_U_11
_atom_site_aniso_U_22
_atom_site_aniso_U_33
_atom_site_aniso_U_12
_atom_site_aniso_U_13
_atom_site_aniso_U_23
Cu1 0.02401(15) 0.02640(16) 0.03023(16) 0.00231(12) 0.01202(10) 0.00322(11)
O1 0.0459(11) 0.0385(10) 0.0603(13) 0.0175(9) 0.0126(9) 0.0158(9)
O2 0.0286(8) 0.0343(9) 0.0408(10) 0.0077(7) 0.0129(7) 0.0032(7)
O3 0.0306(8) 0.0265(8) 0.0376(9) 0.0036(7) 0.0138(7) 0.0056(7)
O4 0.0314(9) 0.0391(10) 0.0493(11) 0.0126(9) 0.0120(8) 0.0070(8)
N1 0.0240(9) 0.0245(9) 0.0258(9) 0.0009(8) 0.0082(7) 0.0005(7)
N2 0.0256(9) 0.0312(10) 0.0300(10) 0.0017(9) 0.0121(7) 0.0014(8)
N3 0.0265(9) 0.0291(10) 0.0322(10) 0.0014(9) 0.0139(7) -0.0003(8)
C1 0.0251(10) 0.0261(11) 0.0311(11) 0.0019(9) 0.0098(8) 0.0003(9)
C2 0.0264(10) 0.0248(11) 0.0336(12) 0.0026(10) 0.0079(9) 0.0005(9)
C3 0.0312(12) 0.0428(15) 0.0447(15) 0.0043(12) 0.0198(10) 0.0035(12)
C4 0.0452(14) 0.0485(16) 0.0416(15) 0.0049(13) 0.0270(12) 0.0093(12)
C5 0.0442(14) 0.0355(13) 0.0325(13) 0.0043(12) 0.0130(10) 0.0095(10)
C6 0.0293(11) 0.0257(11) 0.0262(11) 0.0021(10) 0.0058(8) 0.0007(9)
C7 0.0301(11) 0.0295(11) 0.0310(12) 0.0049(10) 0.0053(9) -0.0002(9)
C8 0.0327(12) 0.0403(14) 0.0353(13) -0.0036(11) 0.0099(10) -0.0081(11)
C9 0.0366(12) 0.0436(14) 0.0302(13) -0.0014(12) 0.0138(10) -0.0076(11)
C10 0.0313(16) 0.0270(16) 0.049(2) 0.000 0.0220(15) 0.000
C11 0.0288(11) 0.0330(12) 0.0314(12) 0.0006(10) 0.0152(9) -0.0040(9)
O1W 0.0415(10) 0.0295(9) 0.0345(10) -0.0032(8) 0.0086(8) 0.0003(7)
O2W 0.0478(13) 0.149(3) 0.0725(18) 0.0022(16) 0.0128(12) 0.0401(19)
O3W 0.0484(12) 0.0400(12) 0.0696(16) -0.0078(10) -0.0137(11) 0.0092(11)

loop_
_atom_type_symbol
_atom_type_description
_atom_type_scat_dispersion_real
_atom_type_scat_dispersion_imag
_atom_type_scat_source
C C 0.0033 0.0016 'International Tables Vol C Tables 4.2.6.8 and 6.1.1.4'
H H 0.0000 0.0000 'International Tables Vol C Tables 4.2.6.8 and 6.1.1.4'
Cu Cu 0.3201 1.2651 'International Tables Vol C Tables 4.2.6.8 and 6.1.1.4'
N N 0.0061 0.0033 'International Tables Vol C Tables 4.2.6.8 and 6.1.1.4'
O O 0.0106 0.0060 'International Tables Vol C Tables 4.2.6.8 and 6.1.1.4'

loop_
_geom_angle_atom_site_label_1
_geom_angle_atom_site_label_2
_geom_angle_atom_site_label_3
_geom_angle_site_symmetry_1
_geom_angle
_geom_angle_publ_flag
N1 Cu1 N2 . 173.90(8) yes
N1 Cu1 O2 . 80.27(7) yes
N2 Cu1 O2 . 98.58(7) yes
N1 Cu1 O3 . 79.60(7) yes
N2 Cu1 O3 . 100.91(7) yes
O2 Cu1 O3 . 159.25(7) yes
N1 Cu1 O1W . 93.92(7) yes
N2 Cu1 O1W . 92.16(7) yes
O2 Cu1 O1W . 96.04(7) yes
O3 Cu1 O1W . 90.28(7) yes
C7 O2 Cu1 . 114.72(14) ?
C2 O3 Cu1 . 114.55(14) ?
C6 N1 C1 . 122.9(2) ?
C6 N1 Cu1 . 118.11(15) ?
C1 N1 Cu1 . 119.00(16) ?
C11 N2 C8 . 106.39(19) ?
C11 N2 Cu1 . 127.72(16) ?
C8 N2 Cu1 . 125.55(17) ?
C11 N3 C9 . 107.33(19) ?
C11 N3 C10 . 125.79(19) ?
C9 N3 C10 . 126.62(17) ?
N1 C1 C3 . 120.0(2) ?
N1 C1 C2 . 112.23(19) ?
C3 C1 C2 . 127.8(2) ?
O4 C2 O3 . 125.6(2) ?
O4 C2 C1 . 120.1(2) ?
O3 C2 C1 . 114.31(19) ?
C4 C3 C1 . 118.0(2) ?
C4 C3 H3 . 121.0 ?
C1 C3 H3 . 121.0 ?
C3 C4 C5 . 121.0(2) ?
C3 C4 H4 . 119.5 ?
C5 C4 H4 . 119.5 ?
C6 C5 C4 . 117.9(2) ?
C6 C5 H5 . 121.0 ?
C4 C5 H5 . 121.0 ?
N1 C6 C5 . 120.2(2) ?
N1 C6 C7 . 111.96(19) ?
C5 C6 C7 . 127.8(2) ?
O1 C7 O2 . 126.3(2) ?
O1 C7 C6 . 119.8(2) ?
O2 C7 C6 . 114.0(2) ?
C9 C8 N2 . 109.1(2) ?
C9 C8 H8 . 125.4 ?
N2 C8 H8 . 125.4 ?
C8 C9 N3 . 106.4(2) ?
C8 C9 H9 . 126.8 ?
N3 C9 H9 . 126.8 ?
N3 C10 N3 2_655 109.5(3) ?
N3 C10 H10A 2_655 109.8 ?
N3 C10 H10A . 109.8 ?
N2 C11 N3 . 110.7(2) ?
N2 C11 H11 . 124.6 ?
N3 C11 H11 . 124.6 ?
Cu1 O1W H1WA . 106(2) ?
Cu1 O1W H1WB . 107(2) ?
H1WA O1W H1WB . 107(2) ?
H2WA O2W H2WB . 112.1 ?
H3WA O3W H3WB . 111(2) ?

loop_
_geom_bond_atom_site_label_1
_geom_bond_atom_site_label_2
_geom_bond_site_symmetry_2
_geom_bond_distance
_geom_bond_publ_flag
Cu1 N1 . 1.9137(18) yes
Cu1 N2 . 1.9492(18) yes
Cu1 O2 . 2.0240(17) yes
Cu1 O3 . 2.0537(16) yes
Cu1 O1W . 2.2820(19) yes
O1 C7 . 1.227(3) ?
O2 C7 . 1.277(3) ?
O3 C2 . 1.287(3) ?
O4 C2 . 1.236(3) ?
N1 C6 . 1.325(3) ?
N1 C1 . 1.329(3) ?
N2 C11 . 1.314(3) ?
N2 C8 . 1.377(3) ?
N3 C11 . 1.343(3) ?
N3 C9 . 1.375(3) ?
N3 C10 . 1.449(3) ?
C1 C3 . 1.386(3) ?
C1 C2 . 1.507(3) ?
C3 C4 . 1.379(4) ?
C3 H3 . 0.93 ?
C4 C5 . 1.388(4) ?
C4 H4 . 0.93 ?
C5 C6 . 1.379(3) ?
C5 H5 . 0.93 ?
C6 C7 . 1.519(3) ?
C8 C9 . 1.347(3) ?
C8 H8 . 0.93 ?
C9 H9 . 0.93 ?
C10 N3 2_655 1.449(3) ?
C10 H10A . 0.97 ?
C11 H11 . 0.93 ?
O1W H1WA . 0.840(10) ?
O1W H1WB . 0.840(10) ?
O2W H2WA . 0.80 ?
O2W H2WB . 0.81 ?
O3W H3WA . 0.830(10) ?
O3W H3WB . 0.830(10) ?

loop_
_geom_hbond_atom_site_label_D
_geom_hbond_atom_site_label_H
_geom_hbond_atom_site_label_A
_geom_hbond_site_symmetry_A
_geom_hbond_distance_DH
_geom_hbond_distance_HA
_geom_hbond_distance_DA
_geom_hbond_angle_DHA
O1W H1WA O3 1_545 0.840(10) 1.91(2) 2.748(3) 170(3)
O1W H1WB O3W 1_555 0.840(10) 2.03(3) 2.802(3) 154(3)
O2W H2WA O1 1_555 0.80 2.08 2.806(3) 150
O2W H2WB O2W 5_666 0.81 2.44 2.912(5) 118
O3W H3WA O4 1_545 0.830(10) 1.99(3) 2.819(3) 173(3)
O3W H3WB O4 4_545 0.830(10) 2.18(3) 2.973(3) 159(3)

loop_
_geom_torsion_atom_site_label_1
_geom_torsion_atom_site_label_2
_geom_torsion_atom_site_label_3
_geom_torsion_atom_site_label_4
_geom_torsion_site_symmetry_4
_geom_torsion
N1 Cu1 O2 C7 . 8.39(17)
N2 Cu1 O2 C7 . -177.68(17)
O3 Cu1 O2 C7 . 22.5(3)
O1W Cu1 O2 C7 . -84.56(17)
N1 Cu1 O3 C2 . -5.05(16)
N2 Cu1 O3 C2 . -178.86(16)
O2 Cu1 O3 C2 . -19.2(3)
O1W Cu1 O3 C2 . 88.88(16)
O2 Cu1 N1 C6 . -3.39(17)
O3 Cu1 N1 C6 . -178.36(18)
O1W Cu1 N1 C6 . 92.08(17)
O2 Cu1 N1 C1 . 177.92(19)
O3 Cu1 N1 C1 . 2.95(17)
O1W Cu1 N1 C1 . -86.61(18)
O2 Cu1 N2 C11 . -90.5(2)
O3 Cu1 N2 C11 . 82.3(2)
O1W Cu1 N2 C11 . 173.0(2)
O2 Cu1 N2 C8 . 81.8(2)
O3 Cu1 N2 C8 . -105.3(2)
O1W Cu1 N2 C8 . -14.6(2)
C6 N1 C1 C3 . 1.4(4)
Cu1 N1 C1 C3 . -179.98(19)
C6 N1 C1 C2 . -179.3(2)
Cu1 N1 C1 C2 . -0.7(3)
Cu1 O3 C2 O4 . -174.8(2)
Cu1 O3 C2 C1 . 6.0(2)
N1 C1 C2 O4 . 177.1(2)
C3 C1 C2 O4 . -3.7(4)
N1 C1 C2 O3 . -3.7(3)
C3 C1 C2 O3 . 175.5(2)
N1 C1 C3 C4 . 0.0(4)
C2 C1 C3 C4 . -179.1(2)
C1 C3 C4 C5 . -1.2(4)
C3 C4 C5 C6 . 1.0(4)
C1 N1 C6 C5 . -1.6(4)
Cu1 N1 C6 C5 . 179.79(19)
C1 N1 C6 C7 . 177.4(2)
Cu1 N1 C6 C7 . -1.3(3)
C4 C5 C6 N1 . 0.3(4)
C4 C5 C6 C7 . -178.4(2)
Cu1 O2 C7 O1 . 167.3(2)
Cu1 O2 C7 C6 . -11.1(3)
N1 C6 C7 O1 . -170.2(2)
C5 C6 C7 O1 . 8.7(4)
N1 C6 C7 O2 . 8.4(3)
C5 C6 C7 O2 . -172.8(2)
C11 N2 C8 C9 . 0.4(3)
Cu1 N2 C8 C9 . -173.31(18)
N2 C8 C9 N3 . -0.4(3)
C11 N3 C9 C8 . 0.2(3)
C10 N3 C9 C8 . 174.6(2)
C11 N3 C10 N3 2_655 116.7(2)
C9 N3 C10 N3 2_655 -56.6(2)
C8 N2 C11 N3 . -0.2(3)
Cu1 N2 C11 N3 . 173.29(16)
C9 N3 C11 N2 . 0.0(3)
C10 N3 C11 N2 . -174.4(2)
